data_7121233
loop_
_publ_author_name
'Qin, Qi-Pin'
'Meng, Ting'
'Tan, Ming-Xiong'
'Liu, Yan-Cheng'
'Wang, Shu-Long'
'Zou, Bi-Qun'
'Liang, Hong'

_publ_section_title
;
 Synthesis, characterization and biological evaluation of six highly
 cytotoxic ruthenium(ii) complexes with
 4'-substituted-2,2':6',2''-terpyridine.
;
_journal_issue 3
_journal_name_full MedChemComm
_journal_page_first 525
_journal_page_last 533
_journal_paper_doi 10.1039/c7md00532f
_journal_volume 9
_journal_year 2018
_chemical_formula_moiety '2(C27 H23 Cl2 N3 O Ru S), 2(C2 H6 O S), H2 O, 0.5(C O)'
_chemical_formula_sum 'C58.5 H60 Cl4 N6 O5.5 Ru2 S4'
_chemical_formula_weight 1407.31
_chemical_name_systematic Ru5
_space_group_crystal_system monoclinic
_space_group_IT_number 14
_space_group_name_Hall '-P 2ybc'
_space_group_name_H-M_alt 'P 1 21/c 1'
_symmetry_space_group_name_Hall '-P 2ybc'
_symmetry_space_group_name_H-M 'P 1 21/c 1'
_atom_sites_solution_hydrogens geom
_atom_sites_solution_primary iterative
_atom_sites_solution_secondary difmap
_audit_creation_date 2015-12-17
_audit_creation_method
;
  Olex2 1.2-ac2
  (compiled 2012.03.06 svn.r2239, GUI svn.r4109)
;
_audit_update_record
;
2017-07-21 deposited with the CCDC.
2018-02-02 downloaded from the CCDC.
;
_cell_angle_alpha 90.00
_cell_angle_beta 98.749(3)
_cell_angle_gamma 90.00
_cell_formula_units_Z 4
_cell_length_a 11.5669(4)
_cell_length_b 22.0229(6)
_cell_length_c 24.9620(7)
_cell_measurement_reflns_used 9097
_cell_measurement_temperature 293(2)
_cell_measurement_theta_max 28.5310
_cell_measurement_theta_min 3.6560
_cell_volume 6284.7(3)
_computing_cell_refinement
;
CrysAlisPro, Agilent Technologies,
Version 1.171.37.35 (release 13-08-2014 CrysAlis171 .NET)
(compiled Aug 13 2014,18:06:01)
;
_computing_data_collection
;
CrysAlisPro, Agilent Technologies,
Version 1.171.37.35 (release 13-08-2014 CrysAlis171 .NET)
(compiled Aug 13 2014,18:06:01)
;
_computing_data_reduction
;
CrysAlisPro, Agilent Technologies,
Version 1.171.37.35 (release 13-08-2014 CrysAlis171 .NET)
(compiled Aug 13 2014,18:06:01)
;
_computing_molecular_graphics
;
O. V. Dolomanov, L. J. Bourhis, R. J. Gildea, J. A. K. Howard and H. Puschmann,
OLEX2: a complete structure solution, refinement and analysis program.
J. Appl. Cryst. (2009). 42, 339-341.
;
_computing_publication_material
;
O. V. Dolomanov, L. J. Bourhis, R. J. Gildea, J. A. K. Howard and H. Puschmann,
OLEX2: a complete structure solution, refinement and analysis program.
J. Appl. Cryst. (2009). 42, 339-341.
;
_computing_structure_refinement
;
XL, G.M. Sheldrick, Acta Cryst.
(2008). A64, 112-122
;
_computing_structure_solution 'J. Appl. Cryst. (2007) 40, 786-790'
_diffrn_ambient_temperature 293(2)
_diffrn_detector 'CCD plate'
_diffrn_detector_area_resol_mean 16.0233
_diffrn_detector_type Eos
_diffrn_measured_fraction_theta_full 0.9968
_diffrn_measured_fraction_theta_max 0.8408
_diffrn_measurement_details
;
#__ type_ start__ end____ width___ exp.time_
  1 omega  -39.00   26.00   1.0000   62.6850
omega____ theta____ kappa____ phi______ frames
    -      -18.6657   57.0000    0.0000 65

#__ type_ start__ end____ width___ exp.time_
  2 omega  -48.00   23.00   1.0000   62.6850
omega____ theta____ kappa____ phi______ frames
    -       18.7048  -38.0000 -120.0000 71

#__ type_ start__ end____ width___ exp.time_
  3 omega  -72.00  -21.00   1.0000   62.6850
omega____ theta____ kappa____ phi______ frames
    -      -18.6657  -77.0000  150.0000 51

#__ type_ start__ end____ width___ exp.time_
  4 omega   40.00   88.00   1.0000   62.6850
omega____ theta____ kappa____ phi______ frames
    -       18.7048  178.0000  150.0000 48
;
_diffrn_measurement_device 'four-circle diffractometer'
_diffrn_measurement_device_type 'SuperNova, Single source at offset, Eos'
_diffrn_measurement_method '\w scans'
_diffrn_orient_matrix_UB_11 -0.0177812000
_diffrn_orient_matrix_UB_12 0.0058670000
_diffrn_orient_matrix_UB_13 0.0254434000
_diffrn_orient_matrix_UB_21 -0.0354799000
_diffrn_orient_matrix_UB_22 0.0243468000
_diffrn_orient_matrix_UB_23 -0.0116072000
_diffrn_orient_matrix_UB_31 -0.0476753000
_diffrn_orient_matrix_UB_32 -0.0203086000
_diffrn_orient_matrix_UB_33 -0.0065695000
_diffrn_radiation_monochromator mirror
_diffrn_radiation_probe x-ray
_diffrn_radiation_type 'Mo K\a'
_diffrn_radiation_wavelength 0.71073
_diffrn_reflns_av_R_equivalents 0.0325
_diffrn_reflns_av_unetI/netI 0.0555
_diffrn_reflns_limit_h_max 13
_diffrn_reflns_limit_h_min -14
_diffrn_reflns_limit_k_max 16
_diffrn_reflns_limit_k_min -27
_diffrn_reflns_limit_l_max 31
_diffrn_reflns_limit_l_min -20
_diffrn_reflns_number 27591
_diffrn_reflns_theta_full 26.34
_diffrn_reflns_theta_max 26.34
_diffrn_reflns_theta_min 3.29
_diffrn_source 'SuperNova (Mo) X-ray Source'
_diffrn_source_current n/a
_diffrn_source_voltage n/a
_exptl_absorpt_coefficient_mu 0.835
_exptl_absorpt_correction_T_max 1.00000
_exptl_absorpt_correction_T_min 0.68072
_exptl_absorpt_correction_type multi-scan
_exptl_absorpt_process_details
;
CrysAlisPro, Agilent Technologies,
Version 1.171.37.35 (release 13-08-2014 CrysAlis171 .NET)
(compiled Aug 13 2014,18:06:01)
Empirical absorption correction using spherical harmonics,
 implemented in SCALE3 ABSPACK scaling algorithm.
;
_exptl_crystal_colour black
_exptl_crystal_density_diffrn 1.487
_exptl_crystal_density_method 'not measured'
_exptl_crystal_description 'block crystals'
_exptl_crystal_F_000 2868
_refine_diff_density_max 2.031
_refine_diff_density_min -0.770
_refine_diff_density_rms 0.098
_refine_ls_extinction_method none
_refine_ls_goodness_of_fit_ref 1.033
_refine_ls_hydrogen_treatment mixed
_refine_ls_matrix_type full
_refine_ls_number_parameters 738
_refine_ls_number_reflns 12829
_refine_ls_number_restraints 60
_refine_ls_restrained_S_all 1.053
_refine_ls_R_factor_all 0.0897
_refine_ls_R_factor_gt 0.0583
_refine_ls_shift/su_max 0.000
_refine_ls_shift/su_mean 0.000
_refine_ls_structure_factor_coef Fsqd
_refine_ls_weighting_details 'calc w=1/[\s^2^(Fo^2^)+(0.0816P)^2^+11.1363P] where P=(Fo^2^+2Fc^2^)/3'
_refine_ls_weighting_scheme calc
_refine_ls_wR_factor_gt 0.1559
_refine_ls_wR_factor_ref 0.1760
_reflns_number_gt 8753
_reflns_number_total 12829
_reflns_threshold_expression >2sigma(I)
_cod_data_source_file c7md00532f2.cif
_cod_data_source_block 5-ru
_cod_depositor_comments 'Adding full bibliography for 7121233.cif.'
_cod_original_formula_sum 'C58.50 H60 Cl4 N6 O5.50 Ru2 S4'
_cod_database_code 7121233
_chemical_oxdiff_formula 'C1 H1 N1 O1'
_reflns_odcompleteness_completeness 99.68
_reflns_odcompleteness_iscentric 1
_reflns_odcompleteness_theta 26.32
_olex2_submission_special_instructions 'No special instructions were received'

loop_
_space_group_symop_id
_space_group_symop_operation_xyz
1 'x, y, z'
2 '-x, y+1/2, -z+1/2'
3 '-x, -y, -z'
4 'x, -y-1/2, z-1/2'

loop_
_atom_site_label
_atom_site_type_symbol
_atom_site_fract_x
_atom_site_fract_y
_atom_site_fract_z
_atom_site_U_iso_or_equiv
_atom_site_adp_type
_atom_site_occupancy
_atom_site_symmetry_multiplicity
_atom_site_calc_flag
_atom_site_refinement_flags
Ru1 Ru 0.50329(4) 0.55404(2) 0.335230(18) 0.03945(14) Uani 1 1 d .
Ru2 Ru 1.00492(3) 0.35147(2) 0.177110(17) 0.03688(13) Uani 1 1 d .
Cl1 Cl 0.34818(14) 0.53659(8) 0.38989(7) 0.0612(4) Uani 1 1 d .
Cl2 Cl 0.36866(12) 0.60657(7) 0.26697(6) 0.0514(4) Uani 1 1 d .
Cl3 Cl 1.13619(11) 0.29500(6) 0.24366(6) 0.0470(3) Uani 1 1 d .
Cl4 Cl 1.16169(13) 0.37348(8) 0.12538(7) 0.0580(4) Uani 1 1 d .
S1 S 0.62508(14) 0.50276(8) 0.39620(6) 0.0570(4) Uani 1 1 d .
S2 S 0.88328(13) 0.40501(7) 0.11791(6) 0.0498(4) Uani 1 1 d .
S3 S 1.1913(12) 0.3219(6) 0.4428(7) 0.451(7) Uani 1 1 d DU
S4 S 0.3801(11) 0.5526(6) 0.0813(5) 0.401(6) Uani 1 1 d DU
O1 O 0.7402(4) 0.4881(3) 0.3824(2) 0.101(2) Uani 1 1 d .
O2 O 0.7689(4) 0.4202(2) 0.13290(18) 0.0709(14) Uani 1 1 d .
O3 O 0.5621(8) 0.3735(5) 0.0639(4) 0.213(5) Uani 1 1 d .
H3A H 0.6224 0.3871 0.0840 0.319 Uiso 1 1 d R
H3B H 0.5622 0.3854 0.0315 0.319 Uiso 1 1 d R
O4 O 0.365(3) 0.5685(13) 0.0249(8) 0.54(2) Uani 1 1 d DU
O5 O 1.133(3) 0.3493(14) 0.4852(9) 0.61(3) Uani 1 1 d DU
N1 N 0.4867(4) 0.4797(2) 0.28317(18) 0.0418(10) Uani 1 1 d .
N2 N 0.6258(3) 0.57206(19) 0.29165(16) 0.0345(9) Uani 1 1 d .
N3 N 0.5567(4) 0.6392(2) 0.36537(17) 0.0435(11) Uani 1 1 d .
N4 N 0.9527(4) 0.2681(2) 0.14218(17) 0.0408(10) Uani 1 1 d .
N5 N 0.8810(3) 0.33019(18) 0.21861(16) 0.0330(9) Uani 1 1 d .
N6 N 1.0197(4) 0.4230(2) 0.23150(17) 0.0387(10) Uani 1 1 d .
C1 C 0.5077(5) 0.6736(3) 0.4005(2) 0.0530(15) Uani 1 1 d .
H1 H 0.4492 0.6571 0.4177 0.064 Uiso 1 1 calc R
C2 C 0.5424(6) 0.7330(3) 0.4115(3) 0.0613(17) Uani 1 1 d .
H2 H 0.5055 0.7564 0.4350 0.074 Uiso 1 1 calc R
C3 C 0.6313(6) 0.7572(3) 0.3879(2) 0.0550(15) Uani 1 1 d .
H3 H 0.6577 0.7964 0.3963 0.066 Uiso 1 1 calc R
C4 C 0.6806(5) 0.7230(3) 0.3518(2) 0.0437(13) Uani 1 1 d .
H4 H 0.7400 0.7390 0.3348 0.052 Uiso 1 1 calc R
C5 C 0.6413(4) 0.6639(2) 0.3406(2) 0.0384(11) Uani 1 1 d .
C6 C 0.6822(4) 0.6250(2) 0.29906(19) 0.0340(11) Uani 1 1 d .
C7 C 0.7651(4) 0.6404(2) 0.2666(2) 0.0376(11) Uani 1 1 d .
H7 H 0.8066 0.6766 0.2724 0.045 Uiso 1 1 calc R
C8 C 0.7853(4) 0.6013(2) 0.2255(2) 0.0373(11) Uani 1 1 d .
C9 C 0.8715(5) 0.6191(2) 0.1892(2) 0.0435(13) Uani 1 1 d .
C10 C 0.9821(5) 0.6348(3) 0.2128(3) 0.0623(17) Uani 1 1 d .
H10 H 1.0011 0.6355 0.2503 0.075 Uiso 1 1 calc R
C11 C 1.0677(7) 0.6499(4) 0.1798(4) 0.090(3) Uani 1 1 d .
H11 H 1.1433 0.6596 0.1960 0.108 Uiso 1 1 calc R
C12 C 1.0404(8) 0.6503(4) 0.1257(4) 0.091(3) Uani 1 1 d .
H12 H 1.0976 0.6602 0.1047 0.109 Uiso 1 1 calc R
C13 C 0.9286(8) 0.6363(3) 0.1006(3) 0.074(2) Uani 1 1 d .
C14 C 0.8992(12) 0.6372(5) 0.0436(4) 0.119(4) Uani 1 1 d .
H14 H 0.9567 0.6459 0.0224 0.143 Uiso 1 1 calc R
C15 C 0.7863(13) 0.6254(6) 0.0188(4) 0.134(5) Uani 1 1 d .
H15 H 0.7680 0.6271 -0.0188 0.161 Uiso 1 1 calc R
C16 C 0.7002(9) 0.6111(5) 0.0498(3) 0.109(3) Uani 1 1 d .
H16 H 0.6243 0.6033 0.0329 0.131 Uiso 1 1 calc R
C17 C 0.7262(7) 0.6083(3) 0.1049(3) 0.0701(19) Uani 1 1 d .
H17 H 0.6673 0.5982 0.1249 0.084 Uiso 1 1 calc R
C18 C 0.8397(6) 0.6202(3) 0.1327(2) 0.0526(15) Uani 1 1 d .
C19 C 0.7239(4) 0.5466(2) 0.2186(2) 0.0374(11) Uani 1 1 d .
H19 H 0.7371 0.5196 0.1915 0.045 Uiso 1 1 calc R
C20 C 0.6436(4) 0.5331(2) 0.2523(2) 0.0347(11) Uani 1 1 d .
C21 C 0.5637(4) 0.4802(2) 0.2479(2) 0.0383(11) Uani 1 1 d .
C22 C 0.5622(5) 0.4357(3) 0.2093(2) 0.0529(15) Uani 1 1 d .
H22 H 0.6184 0.4352 0.1863 0.063 Uiso 1 1 calc R
C23 C 0.4769(6) 0.3920(3) 0.2051(3) 0.0634(18) Uani 1 1 d .
H23 H 0.4739 0.3624 0.1784 0.076 Uiso 1 1 calc R
C24 C 0.3967(6) 0.3917(3) 0.2394(3) 0.0625(17) Uani 1 1 d .
H24 H 0.3381 0.3625 0.2364 0.075 Uiso 1 1 calc R
C25 C 0.4043(5) 0.4355(3) 0.2788(3) 0.0510(15) Uani 1 1 d .
H25 H 0.3512 0.4349 0.3033 0.061 Uiso 1 1 calc R
C26 C 1.1006(5) 0.4670(3) 0.2379(3) 0.0502(14) Uani 1 1 d .
H26 H 1.1557 0.4684 0.2144 0.060 Uiso 1 1 calc R
C27 C 1.1050(6) 0.5101(3) 0.2780(3) 0.0593(17) Uani 1 1 d .
H27 H 1.1632 0.5397 0.2821 0.071 Uiso 1 1 calc R
C28 C 1.0223(6) 0.5088(3) 0.3119(3) 0.0627(18) Uani 1 1 d .
H28 H 1.0231 0.5380 0.3389 0.075 Uiso 1 1 calc R
C29 C 0.9383(5) 0.4642(3) 0.3059(2) 0.0475(13) Uani 1 1 d .
H29 H 0.8812 0.4632 0.3285 0.057 Uiso 1 1 calc R
C30 C 0.9395(4) 0.4209(2) 0.2662(2) 0.0364(11) Uani 1 1 d .
C31 C 0.8607(4) 0.3675(2) 0.2590(2) 0.0348(11) Uani 1 1 d .
C32 C 0.7770(4) 0.3520(2) 0.29081(19) 0.0354(11) Uani 1 1 d .
H32 H 0.7614 0.3778 0.3183 0.043 Uiso 1 1 calc R
C33 C 0.7165(4) 0.2976(2) 0.2812(2) 0.0360(11) Uani 1 1 d .
C34 C 0.7397(4) 0.2604(2) 0.2388(2) 0.0380(11) Uani 1 1 d .
H34 H 0.6989 0.2243 0.2313 0.046 Uiso 1 1 calc R
C35 C 0.8237(4) 0.2777(2) 0.2080(2) 0.0368(11) Uani 1 1 d .
C36 C 0.8655(4) 0.2419(2) 0.1648(2) 0.0376(11) Uani 1 1 d .
C37 C 0.8237(5) 0.1848(3) 0.1491(2) 0.0447(13) Uani 1 1 d .
H37 H 0.7635 0.1674 0.1647 0.054 Uiso 1 1 calc R
C38 C 0.8722(5) 0.1540(3) 0.1102(2) 0.0526(15) Uani 1 1 d .
H38 H 0.8445 0.1158 0.0988 0.063 Uiso 1 1 calc R
C39 C 0.9636(5) 0.1808(3) 0.0880(2) 0.0525(15) Uani 1 1 d .
H39 H 0.9989 0.1604 0.0622 0.063 Uiso 1 1 calc R
C40 C 1.0000(5) 0.2371(3) 0.1050(2) 0.0430(13) Uani 1 1 d .
H40 H 1.0606 0.2550 0.0901 0.052 Uiso 1 1 calc R
C41 C 0.6268(4) 0.2780(2) 0.3146(2) 0.0404(12) Uani 1 1 d .
C42 C 0.5189(5) 0.2603(3) 0.2887(3) 0.0531(15) Uani 1 1 d .
H42 H 0.5047 0.2589 0.2510 0.064 Uiso 1 1 calc R
C43 C 0.4300(6) 0.2445(3) 0.3183(3) 0.0677(19) Uani 1 1 d .
H43 H 0.3573 0.2327 0.2999 0.081 Uiso 1 1 calc R
C44 C 0.4477(6) 0.2459(4) 0.3721(3) 0.074(2) Uani 1 1 d .
H44 H 0.3870 0.2358 0.3909 0.088 Uiso 1 1 calc R
C45 C 0.5579(6) 0.2626(3) 0.4012(3) 0.0635(18) Uani 1 1 d .
C46 C 0.5798(8) 0.2625(4) 0.4577(3) 0.093(3) Uani 1 1 d .
H46 H 0.5192 0.2535 0.4770 0.112 Uiso 1 1 calc R
C47 C 0.6866(8) 0.2752(5) 0.4849(3) 0.098(3) Uani 1 1 d .
H47 H 0.6989 0.2747 0.5226 0.118 Uiso 1 1 calc R
C48 C 0.7783(7) 0.2889(4) 0.4573(3) 0.082(2) Uani 1 1 d .
H48 H 0.8521 0.2968 0.4764 0.099 Uiso 1 1 calc R
C49 C 0.7609(5) 0.2908(3) 0.4020(2) 0.0565(16) Uani 1 1 d .
H49 H 0.8228 0.3006 0.3838 0.068 Uiso 1 1 calc R
C50 C 0.6506(5) 0.2781(3) 0.3723(2) 0.0437(13) Uani 1 1 d .
C51 C 0.6441(8) 0.5384(4) 0.4604(3) 0.093(3) Uani 1 1 d .
H51A H 0.6889 0.5749 0.4591 0.139 Uiso 1 1 calc R
H51B H 0.6847 0.5114 0.4871 0.139 Uiso 1 1 calc R
H51C H 0.5690 0.5482 0.4700 0.139 Uiso 1 1 calc R
C52 C 0.5642(8) 0.4323(3) 0.4136(4) 0.090(3) Uani 1 1 d .
H52A H 0.4916 0.4396 0.4266 0.135 Uiso 1 1 calc R
H52B H 0.6178 0.4126 0.4413 0.135 Uiso 1 1 calc R
H52C H 0.5505 0.4067 0.3821 0.135 Uiso 1 1 calc R
C53 C 0.9419(7) 0.4753(4) 0.1007(4) 0.095(3) Uani 1 1 d .
H53A H 0.9627 0.4992 0.1328 0.143 Uiso 1 1 calc R
H53B H 0.8845 0.4966 0.0758 0.143 Uiso 1 1 calc R
H53C H 1.0102 0.4681 0.0840 0.143 Uiso 1 1 calc R
C54 C 0.8578(8) 0.3711(5) 0.0530(3) 0.103(3) Uani 1 1 d .
H54A H 0.9313 0.3626 0.0411 0.154 Uiso 1 1 calc R
H54B H 0.8133 0.3984 0.0278 0.154 Uiso 1 1 calc R
H54C H 0.8151 0.3340 0.0547 0.154 Uiso 1 1 calc R
C55 C 0.379(2) 0.6215(9) 0.1188(9) 0.330(14) Uani 1 1 d DU
H55A H 0.4566 0.6383 0.1252 0.495 Uiso 1 1 calc R
H55B H 0.3533 0.6133 0.1529 0.495 Uiso 1 1 calc R
H55C H 0.3269 0.6500 0.0986 0.495 Uiso 1 1 calc R
C56 C 0.2677(18) 0.5200(10) 0.1015(9) 0.338(13) Uani 1 1 d DU
H56A H 0.2899 0.5044 0.1375 0.507 Uiso 1 1 calc R
H56B H 0.2409 0.4872 0.0774 0.507 Uiso 1 1 calc R
H56C H 0.2059 0.5492 0.1014 0.507 Uiso 1 1 calc R
C57 C 1.2477(17) 0.3788(9) 0.4007(8) 0.290(11) Uani 1 1 d DU
H57A H 1.1838 0.4013 0.3812 0.436 Uiso 1 1 calc R
H57B H 1.2904 0.3591 0.3755 0.436 Uiso 1 1 calc R
H57C H 1.2988 0.4059 0.4233 0.436 Uiso 1 1 calc R
C58 C 1.0827(16) 0.2947(9) 0.3932(8) 0.289(11) Uani 1 1 d DU
H58A H 1.0252 0.2734 0.4099 0.434 Uiso 1 1 calc R
H58B H 1.1165 0.2675 0.3697 0.434 Uiso 1 1 calc R
H58C H 1.0463 0.3281 0.3723 0.434 Uiso 1 1 calc R
O6 O 1.0335(16) 0.5123(11) 0.4583(7) 0.172(8) Uani 0.50 1 d P
C60 C 0.991(3) 0.4675(14) 0.4944(14) 0.170(15) Uani 0.50 1 d P

loop_
_atom_site_aniso_label
_atom_site_aniso_U_11
_atom_site_aniso_U_22
_atom_site_aniso_U_33
_atom_site_aniso_U_23
_atom_site_aniso_U_13
_atom_site_aniso_U_12
Ru1 0.0417(2) 0.0344(2) 0.0468(3) 0.00172(19) 0.02117(19) -0.00016(19)
Ru2 0.0388(2) 0.0334(2) 0.0417(2) -0.00068(18) 0.01636(18) 0.00132(18)
Cl1 0.0591(9) 0.0576(9) 0.0763(11) 0.0067(8) 0.0402(8) 0.0000(8)
Cl2 0.0504(8) 0.0445(8) 0.0614(9) 0.0042(7) 0.0151(7) 0.0059(7)
Cl3 0.0447(7) 0.0436(8) 0.0534(8) 0.0022(6) 0.0101(6) 0.0048(6)
Cl4 0.0562(8) 0.0574(9) 0.0686(10) 0.0052(8) 0.0358(7) 0.0024(7)
S1 0.0598(9) 0.0637(10) 0.0526(9) 0.0140(8) 0.0247(7) 0.0127(8)
S2 0.0541(8) 0.0538(9) 0.0451(8) 0.0063(7) 0.0189(6) 0.0139(7)
S3 0.494(11) 0.427(10) 0.447(10) -0.024(9) 0.120(9) -0.006(9)
S4 0.447(10) 0.412(10) 0.360(9) 0.012(8) 0.107(8) -0.055(8)
O1 0.067(3) 0.150(6) 0.094(4) 0.051(4) 0.038(3) 0.048(4)
O2 0.058(3) 0.098(4) 0.060(3) 0.011(3) 0.019(2) 0.030(3)
O3 0.189(9) 0.258(13) 0.186(10) -0.007(9) 0.013(7) -0.104(9)
O4 0.55(2) 0.54(3) 0.50(2) 0.044(19) 0.009(18) 0.041(18)
O5 0.62(3) 0.63(3) 0.60(3) 0.031(19) 0.138(19) -0.043(19)
N1 0.039(2) 0.035(2) 0.055(3) 0.004(2) 0.019(2) -0.001(2)
N2 0.040(2) 0.031(2) 0.035(2) -0.0011(17) 0.0132(17) 0.0011(19)
N3 0.055(3) 0.040(3) 0.040(2) -0.004(2) 0.022(2) -0.006(2)
N4 0.047(2) 0.036(2) 0.042(2) -0.0045(19) 0.015(2) 0.004(2)
N5 0.036(2) 0.030(2) 0.033(2) -0.0008(17) 0.0048(17) -0.0002(18)
N6 0.040(2) 0.035(2) 0.044(2) 0.0052(19) 0.0135(19) 0.000(2)
C1 0.062(4) 0.050(4) 0.055(4) -0.006(3) 0.033(3) 0.001(3)
C2 0.082(4) 0.053(4) 0.057(4) -0.014(3) 0.036(3) -0.003(4)
C3 0.075(4) 0.043(3) 0.051(3) -0.011(3) 0.022(3) -0.009(3)
C4 0.052(3) 0.045(3) 0.037(3) -0.001(2) 0.013(2) -0.005(3)
C5 0.039(3) 0.039(3) 0.038(3) -0.003(2) 0.009(2) 0.000(2)
C6 0.038(3) 0.032(3) 0.034(3) 0.000(2) 0.009(2) -0.004(2)
C7 0.037(3) 0.036(3) 0.041(3) -0.002(2) 0.011(2) -0.004(2)
C8 0.039(3) 0.037(3) 0.039(3) 0.004(2) 0.013(2) -0.001(2)
C9 0.044(3) 0.037(3) 0.054(3) 0.000(3) 0.024(3) 0.000(2)
C10 0.055(4) 0.062(4) 0.075(4) -0.010(3) 0.028(3) -0.014(3)
C11 0.058(4) 0.079(6) 0.146(9) -0.007(6) 0.053(5) -0.014(4)
C12 0.101(6) 0.078(6) 0.113(7) 0.000(5) 0.077(6) -0.018(5)
C13 0.109(6) 0.057(4) 0.070(5) 0.009(4) 0.060(4) 0.006(4)
C14 0.177(11) 0.106(8) 0.099(8) 0.029(6) 0.099(8) 0.014(8)
C15 0.210(13) 0.138(10) 0.068(6) 0.030(6) 0.066(8) 0.026(11)
C16 0.123(8) 0.149(10) 0.051(5) 0.006(5) 0.005(5) 0.019(7)
C17 0.086(5) 0.077(5) 0.050(4) 0.009(3) 0.017(4) 0.015(4)
C18 0.066(4) 0.046(3) 0.052(4) 0.003(3) 0.030(3) 0.006(3)
C19 0.041(3) 0.038(3) 0.034(3) -0.003(2) 0.011(2) 0.002(2)
C20 0.033(2) 0.029(3) 0.043(3) -0.002(2) 0.009(2) 0.003(2)
C21 0.038(3) 0.034(3) 0.045(3) 0.004(2) 0.011(2) 0.001(2)
C22 0.054(3) 0.050(4) 0.057(4) -0.011(3) 0.015(3) -0.008(3)
C23 0.064(4) 0.049(4) 0.080(5) -0.017(3) 0.020(3) -0.015(3)
C24 0.056(4) 0.042(4) 0.091(5) -0.007(3) 0.017(3) -0.011(3)
C25 0.040(3) 0.043(3) 0.074(4) 0.002(3) 0.020(3) -0.006(3)
C26 0.043(3) 0.040(3) 0.071(4) 0.000(3) 0.022(3) -0.010(3)
C27 0.061(4) 0.045(4) 0.074(4) -0.012(3) 0.019(3) -0.018(3)
C28 0.074(4) 0.046(4) 0.070(4) -0.022(3) 0.019(3) -0.018(3)
C29 0.048(3) 0.040(3) 0.057(3) -0.008(3) 0.017(3) 0.000(3)
C30 0.036(3) 0.033(3) 0.041(3) 0.000(2) 0.008(2) -0.003(2)
C31 0.036(3) 0.033(3) 0.036(3) -0.003(2) 0.008(2) 0.001(2)
C32 0.040(3) 0.035(3) 0.032(2) -0.005(2) 0.009(2) -0.002(2)
C33 0.034(2) 0.039(3) 0.037(3) 0.002(2) 0.008(2) -0.001(2)
C34 0.040(3) 0.036(3) 0.040(3) -0.001(2) 0.010(2) -0.005(2)
C35 0.038(3) 0.036(3) 0.037(3) -0.003(2) 0.007(2) -0.001(2)
C36 0.039(3) 0.042(3) 0.032(3) -0.002(2) 0.007(2) 0.001(2)
C37 0.051(3) 0.041(3) 0.043(3) -0.006(2) 0.012(2) -0.001(3)
C38 0.065(4) 0.044(3) 0.050(3) -0.013(3) 0.009(3) 0.002(3)
C39 0.062(4) 0.051(4) 0.047(3) -0.013(3) 0.015(3) 0.009(3)
C40 0.046(3) 0.049(3) 0.035(3) -0.003(2) 0.011(2) 0.005(3)
C41 0.042(3) 0.039(3) 0.043(3) 0.000(2) 0.012(2) -0.006(2)
C42 0.047(3) 0.056(4) 0.058(4) -0.005(3) 0.011(3) -0.013(3)
C43 0.053(4) 0.077(5) 0.077(5) -0.011(4) 0.022(3) -0.020(4)
C44 0.063(4) 0.096(6) 0.070(5) -0.007(4) 0.036(3) -0.023(4)
C45 0.073(4) 0.068(4) 0.056(4) 0.000(3) 0.030(3) -0.009(4)
C46 0.110(7) 0.122(8) 0.055(4) 0.009(5) 0.037(5) -0.027(6)
C47 0.112(7) 0.148(9) 0.037(4) 0.015(5) 0.019(4) -0.017(6)
C48 0.093(5) 0.104(7) 0.048(4) 0.005(4) 0.005(4) -0.010(5)
C49 0.058(4) 0.069(4) 0.043(3) 0.007(3) 0.008(3) -0.005(3)
C50 0.049(3) 0.043(3) 0.042(3) 0.000(2) 0.017(2) -0.001(3)
C51 0.118(7) 0.108(7) 0.052(4) 0.002(4) 0.010(4) 0.009(6)
C52 0.119(7) 0.059(5) 0.099(6) 0.035(4) 0.040(5) 0.017(5)
C53 0.098(6) 0.073(5) 0.120(7) 0.051(5) 0.029(5) 0.015(5)
C54 0.127(7) 0.129(8) 0.050(4) -0.009(5) 0.005(4) 0.056(6)
C55 0.36(2) 0.32(2) 0.33(2) -0.074(17) 0.082(17) 0.023(17)
C56 0.263(17) 0.35(2) 0.41(2) -0.021(17) 0.079(16) -0.112(16)
C57 0.329(18) 0.247(17) 0.332(18) -0.011(15) 0.166(16) -0.051(15)
C58 0.247(16) 0.323(19) 0.278(18) -0.025(15) -0.021(14) -0.043(15)
O6 0.158(15) 0.24(2) 0.132(14) 0.041(15) 0.058(12) 0.023(14)
C60 0.17(2) 0.21(3) 0.14(2) 0.11(3) 0.043(18) 0.08(3)

loop_
_atom_type_symbol
_atom_type_description
_atom_type_scat_dispersion_real
_atom_type_scat_dispersion_imag
_atom_type_scat_source
C C 0.0033 0.0016 'International Tables Vol C Tables 4.2.6.8 and 6.1.1.4'
H H 0.0000 0.0000 'International Tables Vol C Tables 4.2.6.8 and 6.1.1.4'
Cl Cl 0.1484 0.1585 'International Tables Vol C Tables 4.2.6.8 and 6.1.1.4'
N N 0.0061 0.0033 'International Tables Vol C Tables 4.2.6.8 and 6.1.1.4'
O O 0.0106 0.0060 'International Tables Vol C Tables 4.2.6.8 and 6.1.1.4'
Ru Ru -1.2594 0.8363 'International Tables Vol C Tables 4.2.6.8 and 6.1.1.4'
S S 0.1246 0.1234 'International Tables Vol C Tables 4.2.6.8 and 6.1.1.4'

loop_
_geom_angle_atom_site_label_1
_geom_angle_atom_site_label_2
_geom_angle_atom_site_label_3
_geom_angle
_geom_angle_site_symmetry_1
_geom_angle_site_symmetry_3
Cl2 Ru1 Cl1 91.14(6) . .
S1 Ru1 Cl1 88.88(6) . .
S1 Ru1 Cl2 177.92(6) . .
N1 Ru1 Cl1 102.66(12) . .
N1 Ru1 Cl2 87.03(13) . .
N1 Ru1 S1 90.94(13) . .
N2 Ru1 Cl1 177.32(13) . .
N2 Ru1 Cl2 87.40(12) . .
N2 Ru1 S1 92.67(13) . .
N2 Ru1 N1 79.51(17) . .
N2 Ru1 N3 79.49(17) . .
N3 Ru1 Cl1 98.21(12) . .
N3 Ru1 Cl2 87.00(14) . .
N3 Ru1 S1 95.06(14) . .
N3 Ru1 N1 158.39(17) . .
Cl3 Ru2 Cl4 91.51(5) . .
S2 Ru2 Cl3 178.37(5) . .
S2 Ru2 Cl4 89.37(6) . .
N4 Ru2 Cl3 86.91(13) . .
N4 Ru2 Cl4 98.37(12) . .
N4 Ru2 S2 94.33(13) . .
N5 Ru2 Cl3 86.95(12) . .
N5 Ru2 Cl4 177.57(13) . .
N5 Ru2 S2 92.22(12) . .
N5 Ru2 N4 79.68(17) . .
N5 Ru2 N6 80.12(16) . .
N6 Ru2 Cl3 87.72(12) . .
N6 Ru2 Cl4 101.71(12) . .
N6 Ru2 S2 90.75(12) . .
N6 Ru2 N4 159.34(16) . .
O1 S1 Ru1 117.2(2) . .
O1 S1 C51 108.6(4) . .
O1 S1 C52 105.8(4) . .
C51 S1 Ru1 112.0(3) . .
C51 S1 C52 99.5(4) . .
C52 S1 Ru1 112.1(3) . .
O2 S2 Ru2 117.16(19) . .
O2 S2 C53 104.9(4) . .
O2 S2 C54 107.4(4) . .
C53 S2 Ru2 113.5(3) . .
C54 S2 Ru2 112.8(3) . .
C54 S2 C53 99.3(5) . .
O5 S3 C57 112.2(14) . .
O5 S3 C58 107.3(14) . .
C58 S3 C57 96.3(10) . .
O4 S4 C55 107.3(13) . .
O4 S4 C56 115.1(14) . .
C56 S4 C55 98.2(10) . .
C21 N1 Ru1 113.3(3) . .
C21 N1 C25 118.8(5) . .
C25 N1 Ru1 127.7(4) . .
C6 N2 Ru1 118.7(3) . .
C6 N2 C20 122.2(4) . .
C20 N2 Ru1 118.8(3) . .
C1 N3 Ru1 127.7(4) . .
C1 N3 C5 118.5(5) . .
C5 N3 Ru1 113.2(3) . .
C36 N4 Ru2 112.8(3) . .
C40 N4 Ru2 128.2(4) . .
C40 N4 C36 118.7(5) . .
C31 N5 Ru2 118.5(3) . .
C35 N5 Ru2 118.9(3) . .
C35 N5 C31 122.5(4) . .
C26 N6 Ru2 128.0(4) . .
C26 N6 C30 118.6(5) . .
C30 N6 Ru2 113.3(3) . .
N3 C1 C2 121.6(5) . .
C3 C2 C1 119.7(6) . .
C4 C3 C2 119.1(6) . .
C3 C4 C5 119.5(5) . .
N3 C5 C4 121.5(5) . .
N3 C5 C6 114.9(5) . .
C4 C5 C6 123.6(5) . .
N2 C6 C5 113.7(4) . .
N2 C6 C7 119.9(5) . .
C7 C6 C5 126.2(5) . .
C8 C7 C6 119.2(5) . .
C7 C8 C9 119.1(5) . .
C7 C8 C19 119.2(4) . .
C19 C8 C9 121.6(5) . .
C10 C9 C8 118.1(5) . .
C10 C9 C18 120.9(5) . .
C18 C9 C8 121.1(5) . .
C9 C10 C11 119.9(7) . .
C12 C11 C10 120.5(8) . .
C11 C12 C13 121.1(7) . .
C12 C13 C14 121.3(8) . .
C12 C13 C18 120.0(7) . .
C14 C13 C18 118.7(9) . .
C15 C14 C13 121.1(9) . .
C14 C15 C16 120.1(10) . .
C17 C16 C15 120.4(10) . .
C16 C17 C18 122.1(8) . .
C9 C18 C13 117.6(6) . .
C9 C18 C17 124.8(5) . .
C17 C18 C13 117.6(6) . .
C20 C19 C8 119.2(5) . .
N2 C20 C19 120.1(5) . .
N2 C20 C21 113.2(4) . .
C19 C20 C21 126.6(5) . .
N1 C21 C20 115.2(5) . .
N1 C21 C22 121.0(5) . .
C22 C21 C20 123.7(5) . .
C23 C22 C21 119.1(6) . .
C24 C23 C22 120.6(6) . .
C23 C24 C25 118.3(6) . .
N1 C25 C24 122.0(5) . .
N6 C26 C27 122.3(5) . .
C28 C27 C26 118.9(6) . .
C27 C28 C29 119.7(6) . .
C28 C29 C30 119.3(5) . .
N6 C30 C29 121.1(5) . .
N6 C30 C31 114.6(4) . .
C29 C30 C31 124.2(5) . .
N5 C31 C30 113.6(4) . .
N5 C31 C32 119.6(5) . .
C32 C31 C30 126.7(5) . .
C31 C32 C33 119.4(5) . .
C32 C33 C34 119.1(5) . .
C32 C33 C41 121.9(5) . .
C34 C33 C41 119.0(5) . .
C35 C34 C33 119.6(5) . .
N5 C35 C34 119.8(5) . .
N5 C35 C36 113.6(4) . .
C34 C35 C36 126.5(5) . .
N4 C36 C35 115.0(5) . .
N4 C36 C37 121.3(5) . .
C37 C36 C35 123.7(5) . .
C38 C37 C36 119.2(5) . .
C37 C38 C39 119.2(6) . .
C40 C39 C38 118.7(5) . .
N4 C40 C39 123.0(5) . .
C42 C41 C33 118.7(5) . .
C42 C41 C50 119.9(5) . .
C50 C41 C33 121.4(5) . .
C41 C42 C43 120.8(6) . .
C44 C43 C42 121.0(6) . .
C43 C44 C45 120.9(6) . .
C44 C45 C50 119.5(6) . .
C46 C45 C44 121.9(7) . .
C46 C45 C50 118.5(7) . .
C47 C46 C45 121.4(7) . .
C46 C47 C48 120.5(7) . .
C49 C48 C47 120.3(7) . .
C48 C49 C50 120.7(6) . .
C45 C50 C41 117.8(5) . .
C49 C50 C41 123.7(5) . .
C49 C50 C45 118.4(5) . .
C60 O6 C60 63(3) 3_766 .
O6 C60 O6 117(3) 3_766 .
O6 C60 C60 63(3) 3_766 3_766
C60 C60 O6 53.7(18) 3_766 .

loop_
_geom_bond_atom_site_label_1
_geom_bond_atom_site_label_2
_geom_bond_distance
_geom_bond_site_symmetry_2
Ru1 Cl1 2.4440(14) .
Ru1 Cl2 2.4206(15) .
Ru1 S1 2.2190(16) .
Ru1 N1 2.081(5) .
Ru1 N2 1.954(4) .
Ru1 N3 2.079(4) .
Ru2 Cl3 2.4175(14) .
Ru2 Cl4 2.4296(14) .
Ru2 S2 2.2184(15) .
Ru2 N4 2.081(4) .
Ru2 N5 1.949(4) .
Ru2 N6 2.070(4) .
S1 O1 1.461(5) .
S1 C51 1.769(8) .
S1 C52 1.785(8) .
S2 O2 1.467(4) .
S2 C53 1.768(8) .
S2 C54 1.768(8) .
S3 O5 1.466(17) .
S3 C57 1.819(15) .
S3 C58 1.731(14) .
S4 O4 1.435(16) .
S4 C55 1.785(15) .
S4 C56 1.631(14) .
N1 C21 1.344(6) .
N1 C25 1.354(7) .
N2 C6 1.335(6) .
N2 C20 1.343(6) .
N3 C1 1.348(7) .
N3 C5 1.349(6) .
N4 C36 1.359(6) .
N4 C40 1.334(6) .
N5 C31 1.349(6) .
N5 C35 1.338(6) .
N6 C26 1.339(7) .
N6 C30 1.363(6) .
C1 C2 1.382(9) .
C2 C3 1.370(8) .
C3 C4 1.363(8) .
C4 C5 1.393(7) .
C5 C6 1.477(7) .
C6 C7 1.389(7) .
C7 C8 1.387(7) .
C8 C9 1.498(7) .
C8 C19 1.395(7) .
C9 C10 1.368(8) .
C9 C18 1.403(8) .
C10 C11 1.420(9) .
C11 C12 1.340(12) .
C12 C13 1.383(12) .
C13 C14 1.412(13) .
C13 C18 1.440(8) .
C14 C15 1.383(15) .
C15 C16 1.387(14) .
C16 C17 1.366(10) .
C17 C18 1.413(9) .
C19 C20 1.378(7) .
C20 C21 1.481(7) .
C21 C22 1.373(8) .
C22 C23 1.370(8) .
C23 C24 1.355(9) .
C24 C25 1.371(9) .
C26 C27 1.375(8) .
C27 C28 1.371(9) .
C28 C29 1.376(8) .
C29 C30 1.376(7) .
C30 C31 1.482(7) .
C31 C32 1.385(7) .
C32 C33 1.391(7) .
C33 C34 1.396(7) .
C33 C41 1.489(7) .
C34 C35 1.382(7) .
C35 C36 1.475(7) .
C36 C37 1.383(7) .
C37 C38 1.371(8) .
C38 C39 1.397(8) .
C39 C40 1.358(8) .
C41 C42 1.372(7) .
C41 C50 1.426(7) .
C42 C43 1.398(8) .
C43 C44 1.328(9) .
C44 C45 1.416(9) .
C45 C46 1.396(10) .
C45 C50 1.421(8) .
C46 C47 1.345(11) .
C47 C48 1.385(11) .
C48 C49 1.364(9) .
C49 C50 1.402(8) .
O6 C60 1.33(4) 3_766
O6 C60 1.47(3) .
C60 O6 1.33(4) 3_766
C60 C60 1.47(7) 3_766
